data_7218697
loop_
_publ_author_name
'Mironov, Yuri V.'
'Brylev, Konstantin A.'
'Smolentsev, Anton I.'
'Ermolaev, Andrey V.'
'Kitamura, N.'
'Fedorov, Vladimir E.'

_publ_section_title
;
 NEW MIXED-LIGAND CYANOHYDROXO OCTAHEDRAL CLUSTER COMPLEX
 trans-[Re6S8(CN)2(OH)4]4--, ITS LUMINESCENCE PROPERTIES AND CHEMICAL
 REACTIVITY
;
_journal_name_full 'RSC Adv.'
_journal_paper_doi 10.1039/C4RA10697K
_journal_year 2014
_chemical_formula_moiety 'C2 H4 N2 O4 Re6 S8, 4(H2 O), 2.67(Cs), 1.33(K)'
_chemical_formula_sum 'C2 H12 Cs2.67 K1.33 N2 O8 Re6 S8'
_chemical_formula_weight 1972.38
_chemical_name_systematic
; 
 ? 
;
_space_group_IT_number 221
_symmetry_cell_setting cubic
_symmetry_space_group_name_Hall '-P 4 2 3'
_symmetry_space_group_name_H-M 'P m -3 m'
_atom_sites_solution_primary direct
_atom_sites_solution_secondary difmap
_audit_creation_method SHELXL-97
_cell_angle_alpha 90.00
_cell_angle_beta 90.00
_cell_angle_gamma 90.00
_cell_formula_units_Z 3
_cell_length_a 13.5676(13)
_cell_length_b 13.5676(13)
_cell_length_c 13.5676(13)
_cell_measurement_reflns_used 1123
_cell_measurement_temperature 120(2)
_cell_measurement_theta_max 27.65
_cell_measurement_theta_min 2.60
_cell_volume 2497.5(4)
_computing_cell_refinement 'SAINT (Bruker, 2004)'
_computing_data_collection 'APEX2 (Bruker, 2004)'
_computing_data_reduction 'SAINT (Bruker, 2004)'
_computing_molecular_graphics 'SHELXTL (Bruker, 2004)'
_computing_publication_material 'SHELXTL (Bruker, 2004)'
_computing_structure_refinement 'SHELXTL (Bruker, 2004)'
_computing_structure_solution 'SHELXTL (Bruker, 2004)'
_diffrn_ambient_temperature 120(2)
_diffrn_detector_area_resol_mean 25
_diffrn_measured_fraction_theta_full 0.990
_diffrn_measured_fraction_theta_max 0.992
_diffrn_measurement_device_type 'Bruker Nonius X8Apex CCD area-detector'
_diffrn_measurement_method '\f scans'
_diffrn_radiation_monochromator graphite
_diffrn_radiation_source 'fine-focus sealed tube'
_diffrn_radiation_type MoK\a
_diffrn_radiation_wavelength 0.71073
_diffrn_reflns_av_R_equivalents 0.0360
_diffrn_reflns_av_sigmaI/netI 0.0220
_diffrn_reflns_limit_h_max 14
_diffrn_reflns_limit_h_min -13
_diffrn_reflns_limit_k_max 17
_diffrn_reflns_limit_k_min -7
_diffrn_reflns_limit_l_max 1
_diffrn_reflns_limit_l_min -17
_diffrn_reflns_number 4166
_diffrn_reflns_theta_full 25.25
_diffrn_reflns_theta_max 27.46
_diffrn_reflns_theta_min 2.12
_diffrn_standards_number 0
_exptl_absorpt_coefficient_mu 25.289
_exptl_absorpt_correction_T_max 0.3122
_exptl_absorpt_correction_T_min 0.1865
_exptl_absorpt_correction_type multi-scan
_exptl_absorpt_process_details SADABS
_exptl_crystal_colour orange
_exptl_crystal_density_diffrn 3.934
_exptl_crystal_density_method 'not measured'
_exptl_crystal_description prism
_exptl_crystal_F_000 2556
_exptl_crystal_size_max 0.10
_exptl_crystal_size_mid 0.10
_exptl_crystal_size_min 0.06
_refine_diff_density_max 1.832
_refine_diff_density_min -1.989
_refine_diff_density_rms 0.313
_refine_ls_extinction_method none
_refine_ls_goodness_of_fit_ref 1.097
_refine_ls_matrix_type full
_refine_ls_number_parameters 40
_refine_ls_number_reflns 634
_refine_ls_number_restraints 27
_refine_ls_restrained_S_all 1.097
_refine_ls_R_factor_all 0.0544
_refine_ls_R_factor_gt 0.0433
_refine_ls_shift/su_max 0.000
_refine_ls_shift/su_mean 0.000
_refine_ls_structure_factor_coef Fsqd
_refine_ls_weighting_details 'calc w=1/[\s^2^(Fo^2^)+(0.0763P)^2^+28.8702P] where P=(Fo^2^+2Fc^2^)/3'
_refine_ls_weighting_scheme calc
_refine_ls_wR_factor_gt 0.1214
_refine_ls_wR_factor_ref 0.1295
_reflns_number_gt 525
_reflns_number_total 634
_reflns_threshold_expression >2sigma(I)
_cod_data_source_file c4ra10697k1.cif
_cod_data_source_block 1
_cod_depositor_comments
;
The following automatic conversions were performed:

'_symmetry_cell_setting' value 'Cubic' changed to 'cubic' according
to
/usr/data/users/saulius/crontab/automatic-downloads/rss-feeds/RSC/lib/dictionaries/cif_core.dic
dictionary named 'cif_core.dic' version 2.4.2 from 2011-04-26.

Automatic conversion script
Id: cif_fix_values 2827 2014-09-09 07:05:25Z andrius 
;
_cod_database_code 7218697

loop_
_symmetry_equiv_pos_as_xyz
'x, y, z'
'-y, x, z'
'-x, -y, z'
'y, -x, z'
'x, -z, y'
'x, -y, -z'
'x, z, -y'
'z, y, -x'
'-x, y, -z'
'-z, y, x'
'z, x, y'
'y, z, x'
'-y, -z, x'
'z, -x, -y'
'-y, z, -x'
'-z, -x, y'
'-z, x, -y'
'y, -z, -x'
'y, x, -z'
'-y, -x, -z'
'-x, z, y'
'-x, -z, -y'
'z, -y, x'
'-z, -y, -x'
'-x, -y, -z'
'y, -x, -z'
'x, y, -z'
'-y, x, -z'
'-x, z, -y'
'-x, y, z'
'-x, -z, y'
'-z, -y, x'
'x, -y, z'
'z, -y, -x'
'-z, -x, -y'
'-y, -z, -x'
'y, z, -x'
'-z, x, y'
'y, -z, x'
'z, x, -y'
'z, -x, y'
'-y, z, x'
'-y, -x, z'
'y, x, z'
'x, -z, -y'
'x, z, y'
'-z, y, -x'
'z, y, x'

loop_
_atom_site_label
_atom_site_type_symbol
_atom_site_fract_x
_atom_site_fract_y
_atom_site_fract_z
_atom_site_U_iso_or_equiv
_atom_site_adp_type
_atom_site_occupancy
_atom_site_symmetry_multiplicity
_atom_site_calc_flag
_atom_site_refinement_flags
_atom_site_disorder_assembly
_atom_site_disorder_group
Re1 Re 0.40488(5) 0.40488(5) 0.0000 0.0455(4) Uani 1 4 d S . .
Cs1 Cs 0.24773(17) 0.75227(17) 0.24773(17) 0.0682(9) Uani 0.60 6 d SP . 1
K1 K 0.201(5) 0.0000 0.0000 0.079(17) Uani 0.17 8 d SP . .
S1 S 0.3229(3) 0.5000 0.1254(3) 0.0577(12) Uani 1 2 d S . .
O1 O 0.2971(14) 0.2971(14) 0.0000 0.095(7) Uani 0.50 4 d SP A 1
N1 N 0.2400(16) 0.2400(16) 0.0000 0.095(7) Uani 0.50 4 d SPD A 2
C1 C 0.2971(14) 0.2971(14) 0.0000 0.095(7) Uani 0.50 4 d SPDU A 2
O3W O 0.424(12) -0.083(4) 0.083(4) 0.117(10) Uani 0.13 2 d SPD . .
Re2 Re 0.5000 0.5000 0.13503(8) 0.0368(4) Uani 1 8 d S . .
Cs2 Cs 0.3463(3) 0.6537(3) 0.3463(3) 0.0682(14) Uani 0.40 6 d SPD . 2
K2 K 0.5000 0.069(2) -0.069(2) 0.117(10) Uani 0.25 4 d SPDU . .
O2 O 0.5000 0.5000 0.2845(14) 0.044(5) Uani 1 8 d S . .
O1W O 0.391(2) 0.609(2) 0.391(2) 0.0682(14) Uani 0.60 6 d SPU . .
O2W O 0.2200(9) 0.7800(9) 0.2200(9) 0.0682(9) Uani 0.40 6 d SPDU . 2

loop_
_atom_site_aniso_label
_atom_site_aniso_U_11
_atom_site_aniso_U_22
_atom_site_aniso_U_33
_atom_site_aniso_U_23
_atom_site_aniso_U_13
_atom_site_aniso_U_12
Re1 0.0562(5) 0.0562(5) 0.0242(4) 0.000 0.000 -0.0159(4)
Cs1 0.0682(9) 0.0682(9) 0.0682(9) 0.0038(10) -0.0038(10) 0.0038(10)
K1 0.11(5) 0.06(2) 0.06(2) 0.000 0.000 0.000
S1 0.046(2) 0.099(4) 0.0278(18) 0.000 0.0067(17) 0.000
O1 0.096(8) 0.096(8) 0.091(10) 0.000 0.000 -0.029(8)
N1 0.096(8) 0.096(8) 0.091(10) 0.000 0.000 -0.029(8)
C1 0.096(8) 0.096(8) 0.091(10) 0.000 0.000 -0.029(8)
O3W 0.126(14) 0.113(10) 0.113(10) 0.030(9) -0.003(7) 0.003(7)
Re2 0.0458(5) 0.0458(5) 0.0186(5) 0.000 0.000 0.000
Cs2 0.0682(14) 0.0682(14) 0.0682(14) -0.0160(18) 0.0160(18) -0.0160(18)
K2 0.126(14) 0.113(10) 0.113(10) 0.030(9) -0.003(7) 0.003(7)
O2 0.056(8) 0.056(8) 0.019(9) 0.000 0.000 0.000
O1W 0.0682(14) 0.0682(14) 0.0682(14) -0.0160(18) 0.0160(18) -0.0160(18)
O2W 0.0682(9) 0.0682(9) 0.0682(9) 0.0038(10) -0.0038(10) 0.0038(10)

loop_
_atom_type_symbol
_atom_type_description
_atom_type_scat_dispersion_real
_atom_type_scat_dispersion_imag
_atom_type_scat_source
C C 0.0033 0.0016 'International Tables Vol C Tables 4.2.6.8 and 6.1.1.4'
H H 0.0000 0.0000 'International Tables Vol C Tables 4.2.6.8 and 6.1.1.4'
Cs Cs -0.3680 2.1192 'International Tables Vol C Tables 4.2.6.8 and 6.1.1.4'
K K 0.2009 0.2494 'International Tables Vol C Tables 4.2.6.8 and 6.1.1.4'
N N 0.0061 0.0033 'International Tables Vol C Tables 4.2.6.8 and 6.1.1.4'
O O 0.0106 0.0060 'International Tables Vol C Tables 4.2.6.8 and 6.1.1.4'
Re Re -1.0185 7.2310 'International Tables Vol C Tables 4.2.6.8 and 6.1.1.4'
S S 0.1246 0.1234 'International Tables Vol C Tables 4.2.6.8 and 6.1.1.4'

loop_
_geom_angle_atom_site_label_1
_geom_angle_atom_site_label_2
_geom_angle_atom_site_label_3
_geom_angle
_geom_angle_site_symmetry_1
_geom_angle_site_symmetry_3
O1 Re1 S1 93.00(8) . 27
O1 Re1 S1 93.00(8) . 2_655
S1 Re1 S1 174.00(16) 27 2_655
O1 Re1 S1 93.00(8) . 28_655
S1 Re1 S1 89.78(18) 27 28_655
S1 Re1 S1 89.90(17) 2_655 28_655
O1 Re1 S1 93.00(8) . .
S1 Re1 S1 89.90(17) 27 .
S1 Re1 S1 89.78(18) 2_655 .
S1 Re1 S1 174.00(16) 28_655 .
O1 Re1 Re1 135.0 . 26_565
S1 Re1 Re1 57.58(5) 27 26_565
S1 Re1 Re1 117.52(10) 2_655 26_565
S1 Re1 Re1 117.52(10) 28_655 26_565
S1 Re1 Re1 57.58(5) . 26_565
O1 Re1 Re1 134.999(1) . 2_655
S1 Re1 Re1 117.52(10) 27 2_655
S1 Re1 Re1 57.58(5) 2_655 2_655
S1 Re1 Re1 57.58(5) 28_655 2_655
S1 Re1 Re1 117.52(10) . 2_655
Re1 Re1 Re1 90.0 26_565 2_655
O1 Re1 Re2 134.89(2) . .
S1 Re1 Re2 117.62(6) 27 .
S1 Re1 Re2 57.49(10) 2_655 .
S1 Re1 Re2 117.62(6) 28_655 .
S1 Re1 Re2 57.49(10) . .
Re1 Re1 Re2 60.063(13) 26_565 .
Re1 Re1 Re2 60.064(13) 2_655 .
O1 Re1 Re2 134.89(2) . 25_665
S1 Re1 Re2 57.49(10) 27 25_665
S1 Re1 Re2 117.62(6) 2_655 25_665
S1 Re1 Re2 57.49(10) 28_655 25_665
S1 Re1 Re2 117.62(6) . 25_665
Re1 Re1 Re2 60.063(13) 26_565 25_665
Re1 Re1 Re2 60.064(13) 2_655 25_665
Re2 Re1 Re2 90.22(5) . 25_665
O1 Re1 Cs1 48.10(5) . 28_655
S1 Re1 Cs1 60.60(6) 27 28_655
S1 Re1 Cs1 124.11(11) 2_655 28_655
S1 Re1 Cs1 60.60(6) 28_655 28_655
S1 Re1 Cs1 124.12(11) . 28_655
Re1 Re1 Cs1 118.18(3) 26_565 28_655
Re1 Re1 Cs1 118.18(3) 2_655 28_655
Re2 Re1 Cs1 177.01(6) . 28_655
Re2 Re1 Cs1 86.79(5) 25_665 28_655
O1 Re1 Cs1 48.10(5) . 2_655
S1 Re1 Cs1 124.12(11) 27 2_655
S1 Re1 Cs1 60.60(6) 2_655 2_655
S1 Re1 Cs1 124.11(11) 28_655 2_655
S1 Re1 Cs1 60.60(6) . 2_655
Re1 Re1 Cs1 118.18(3) 26_565 2_655
Re1 Re1 Cs1 118.18(3) 2_655 2_655
Re2 Re1 Cs1 86.79(5) . 2_655
Re2 Re1 Cs1 177.01(6) 25_665 2_655
Cs1 Re1 Cs1 96.21(10) 28_655 2_655
O1W Cs1 O1 109.5(4) . 26_565
O1W Cs1 O1 109.5(4) . 32_565
O1 Cs1 O1 109.4(4) 26_565 32_565
O1W Cs1 O1 109.5(4) . 5_565
O1 Cs1 O1 109.4(4) 26_565 5_565
O1 Cs1 O1 109.4(4) 32_565 5_565
O1W Cs1 S1 65.93(8) . .
O1 Cs1 S1 51.5(4) 26_565 .
O1 Cs1 S1 99.40(17) 32_565 .
O1 Cs1 S1 150.18(12) 5_565 .
O1W Cs1 S1 65.93(8) . 23_565
O1 Cs1 S1 99.40(17) 26_565 23_565
O1 Cs1 S1 51.5(4) 32_565 23_565
O1 Cs1 S1 150.18(12) 5_565 23_565
S1 Cs1 S1 57.53(11) . 23_565
O1W Cs1 S1 65.93(8) . 4_565
O1 Cs1 S1 51.5(4) 26_565 4_565
O1 Cs1 S1 150.18(12) 32_565 4_565
O1 Cs1 S1 99.40(17) 5_565 4_565
S1 Cs1 S1 51.11(12) . 4_565
S1 Cs1 S1 104.51(9) 23_565 4_565
O1W Cs1 S1 65.93(8) . 13_665
O1 Cs1 S1 99.40(17) 26_565 13_665
O1 Cs1 S1 150.18(12) 32_565 13_665
O1 Cs1 S1 51.5(4) 5_565 13_665
S1 Cs1 S1 104.51(9) . 13_665
S1 Cs1 S1 131.73(16) 23_565 13_665
S1 Cs1 S1 57.53(11) 4_565 13_665
O1W Cs1 S1 65.93(8) . 14_566
O1 Cs1 S1 150.18(12) 26_565 14_566
O1 Cs1 S1 51.5(4) 32_565 14_566
O1 Cs1 S1 99.40(17) 5_565 14_566
S1 Cs1 S1 104.51(9) . 14_566
S1 Cs1 S1 51.11(12) 23_565 14_566
S1 Cs1 S1 131.73(16) 4_565 14_566
S1 Cs1 S1 104.51(9) 13_665 14_566
O1W Cs1 S1 65.93(8) . 5_565
O1 Cs1 S1 150.18(12) 26_565 5_565
O1 Cs1 S1 99.40(17) 32_565 5_565
O1 Cs1 S1 51.5(4) 5_565 5_565
S1 Cs1 S1 131.73(16) . 5_565
S1 Cs1 S1 104.51(9) 23_565 5_565
S1 Cs1 S1 104.51(9) 4_565 5_565
S1 Cs1 S1 51.11(12) 13_665 5_565
S1 Cs1 S1 57.53(11) 14_566 5_565
O1W Cs1 Re1 83.37(5) . 26_565
O1 Cs1 Re1 26.2(4) 26_565 26_565
O1 Cs1 Re1 120.44(3) 32_565 26_565
O1 Cs1 Re1 120.44(3) 5_565 26_565
S1 Cs1 Re1 32.17(5) . 26_565
S1 Cs1 Re1 88.94(6) 23_565 26_565
S1 Cs1 Re1 32.17(5) 4_565 26_565
S1 Cs1 Re1 88.94(6) 13_665 26_565
S1 Cs1 Re1 136.36(9) 14_566 26_565
S1 Cs1 Re1 136.36(9) 5_565 26_565
O1W Cs1 Re1 83.37(5) . 32_565
O1 Cs1 Re1 120.44(3) 26_565 32_565
O1 Cs1 Re1 26.2(4) 32_565 32_565
O1 Cs1 Re1 120.44(3) 5_565 32_565
S1 Cs1 Re1 88.94(6) . 32_565
S1 Cs1 Re1 32.17(5) 23_565 32_565
S1 Cs1 Re1 136.36(9) 4_565 32_565
S1 Cs1 Re1 136.36(9) 13_665 32_565
S1 Cs1 Re1 32.17(5) 14_566 32_565
S1 Cs1 Re1 88.94(6) 5_565 32_565
Re1 Cs1 Re1 118.68(2) 26_565 32_565
N1 K1 N1 88.5(4) 7 .
N1 K1 N1 88.5(4) 7 26
N1 K1 N1 162(3) . 26
N1 K1 N1 162(3) 7 5
N1 K1 N1 88.5(4) . 5
N1 K1 N1 88.5(4) 26 5
N1 K1 O3W 62.1(10) 7 27
N1 K1 O3W 100.6(17) . 27
N1 K1 O3W 62.1(10) 26 27
N1 K1 O3W 100.6(17) 5 27
N1 K1 O3W 100.5(17) 7 7
N1 K1 O3W 62.1(10) . 7
N1 K1 O3W 100.6(17) 26 7
N1 K1 O3W 62.1(10) 5 7
O3W K1 O3W 55.5(19) 27 7
N1 K1 O3W 62.1(10) 7 6
N1 K1 O3W 62.1(10) . 6
N1 K1 O3W 100.6(17) 26 6
N1 K1 O3W 100.5(17) 5 6
O3W K1 O3W 38.5(13) 27 6
O3W K1 O3W 38.5(13) 7 6
N1 K1 O3W 100.5(17) 7 .
N1 K1 O3W 100.5(17) . .
N1 K1 O3W 62.1(10) 26 .
N1 K1 O3W 62.1(10) 5 .
O3W K1 O3W 38.5(13) 27 .
O3W K1 O3W 38.5(13) 7 .
O3W K1 O3W 55.5(19) 6 .
N1 K1 K1 96.5(9) 7 26
N1 K1 K1 144.2(13) . 26
N1 K1 K1 54.2(13) 26 26
N1 K1 K1 96.5(9) 5 26
O3W K1 K1 113.1(8) 27 26
O3W K1 K1 149.2(2) 7 26
O3W K1 K1 149.2(2) 6 26
O3W K1 K1 113.1(8) . 26
N1 K1 K1 144.2(13) 7 32
N1 K1 K1 96.5(9) . 32
N1 K1 K1 96.5(9) 26 32
N1 K1 K1 54.2(13) 5 32
O3W K1 K1 149.2(2) 27 32
O3W K1 K1 113.1(8) 7 32
O3W K1 K1 149.2(2) 6 32
O3W K1 K1 113.1(8) . 32
K1 K1 K1 60.0 26 32
N1 K1 K1 54.2(13) 7 8
N1 K1 K1 96.5(9) . 8
N1 K1 K1 96.5(9) 26 8
N1 K1 K1 144.2(13) 5 8
O3W K1 K1 113.1(8) 27 8
O3W K1 K1 149.2(2) 7 8
O3W K1 K1 113.1(8) 6 8
O3W K1 K1 149.2(2) . 8
K1 K1 K1 60.0 26 8
K1 K1 K1 90.000(1) 32 8
N1 K1 K1 96.5(9) 7 2
N1 K1 K1 54.2(13) . 2
N1 K1 K1 144.2(13) 26 2
N1 K1 K1 96.5(9) 5 2
O3W K1 K1 149.2(2) 27 2
O3W K1 K1 113.1(8) 7 2
O3W K1 K1 113.1(8) 6 2
O3W K1 K1 149.2(2) . 2
K1 K1 K1 90.0 26 2
K1 K1 K1 60.000(1) 32 2
K1 K1 K1 60.000(1) 8 2
Re2 S1 Re1 64.99(11) . .
Re2 S1 Re1 64.99(11) . 26_565
Re1 S1 Re1 64.83(10) . 26_565
Re2 S1 K2 170.6(4) . 26_565
Re1 S1 K2 107.3(3) . 26_565
Re1 S1 K2 107.3(3) 26_565 26_565
Re2 S1 Cs2 82.47(12) . 2_655
Re1 S1 Cs2 103.46(8) . 2_655
Re1 S1 Cs2 147.44(18) 26_565 2_655
K2 S1 Cs2 105.2(3) 26_565 2_655
Re2 S1 Cs2 82.47(12) . .
Re1 S1 Cs2 147.44(18) . .
Re1 S1 Cs2 103.46(8) 26_565 .
K2 S1 Cs2 105.2(3) 26_565 .
Cs2 S1 Cs2 69.4(2) 2_655 .
Re2 S1 Cs1 103.63(9) . .
Re1 S1 Cs1 152.05(10) . .
Re1 S1 Cs1 87.23(3) 26_565 .
K2 S1 Cs1 80.70(18) 26_565 .
Cs2 S1 Cs1 99.91(12) 2_655 .
Cs2 S1 Cs1 35.24(12) . .
Re2 S1 Cs1 103.62(9) . 2_655
Re1 S1 Cs1 87.23(3) . 2_655
Re1 S1 Cs1 152.05(10) 26_565 2_655
K2 S1 Cs1 80.70(18) 26_565 2_655
Cs2 S1 Cs1 35.23(12) 2_655 2_655
Cs2 S1 Cs1 99.91(12) . 2_655
Cs1 S1 Cs1 120.69(11) . 2_655
Re1 O1 Cs1 105.7(4) . 28_655
Re1 O1 Cs1 105.7(4) . 2_655
Cs1 O1 Cs1 148.5(8) 28_655 2_655
K1 N1 K1 72(3) . 2
K2 O3W K2 53(3) 25_655 3_655
K2 O3W K2 53(3) 25_655 27
K2 O3W K2 70(3) 3_655 27
K2 O3W K2 56(5) 25_655 .
K2 O3W K2 37.1(14) 3_655 .
K2 O3W K2 37.1(14) 27 .
K2 O3W K1 137(7) 25_655 .
K2 O3W K1 94(4) 3_655 .
K2 O3W K1 94(4) 27 .
K2 O3W K1 82(3) . .
O2 Re2 S1 93.13(9) . 4_565
O2 Re2 S1 93.13(9) . .
S1 Re2 S1 89.829(11) 4_565 .
O2 Re2 S1 93.13(9) . 2_655
S1 Re2 S1 173.74(19) 4_565 2_655
S1 Re2 S1 89.829(11) . 2_655
O2 Re2 S1 93.13(9) . 3_665
S1 Re2 S1 89.829(11) 4_565 3_665
S1 Re2 S1 173.74(19) . 3_665
S1 Re2 S1 89.830(11) 2_655 3_665
O2 Re2 Re1 135.11(2) . 26_565
S1 Re2 Re1 57.52(7) 4_565 26_565
S1 Re2 Re1 57.52(7) . 26_565
S1 Re2 Re1 117.36(8) 2_655 26_565
S1 Re2 Re1 117.36(8) 3_665 26_565
O2 Re2 Re1 135.11(2) . .
S1 Re2 Re1 117.36(8) 4_565 .
S1 Re2 Re1 57.52(7) . .
S1 Re2 Re1 57.52(7) 2_655 .
S1 Re2 Re1 117.36(8) 3_665 .
Re1 Re2 Re1 59.87(3) 26_565 .
O2 Re2 Re1 135.11(2) . 25_665
S1 Re2 Re1 57.52(7) 4_565 25_665
S1 Re2 Re1 117.37(8) . 25_665
S1 Re2 Re1 117.36(8) 2_655 25_665
S1 Re2 Re1 57.52(7) 3_665 25_665
Re1 Re2 Re1 59.87(3) 26_565 25_665
Re1 Re2 Re1 89.78(5) . 25_665
O2 Re2 Re1 135.11(2) . 2_655
S1 Re2 Re1 117.36(8) 4_565 2_655
S1 Re2 Re1 117.36(8) . 2_655
S1 Re2 Re1 57.52(7) 2_655 2_655
S1 Re2 Re1 57.52(7) 3_665 2_655
Re1 Re2 Re1 89.78(5) 26_565 2_655
Re1 Re2 Re1 59.87(3) . 2_655
Re1 Re2 Re1 59.87(3) 25_665 2_655
O2 Re2 Cs2 45.82(10) . 3_665
S1 Re2 Cs2 122.98(9) 4_565 3_665
S1 Re2 Cs2 122.98(9) . 3_665
S1 Re2 Cs2 62.08(10) 2_655 3_665
S1 Re2 Cs2 62.08(9) 3_665 3_665
Re1 Re2 Cs2 179.07(10) 26_565 3_665
Re1 Re2 Cs2 119.59(6) . 3_665
Re1 Re2 Cs2 119.59(6) 25_665 3_665
Re1 Re2 Cs2 89.29(10) 2_655 3_665
O2 Re2 Cs2 45.82(10) . 4_565
S1 Re2 Cs2 62.08(10) 4_565 4_565
S1 Re2 Cs2 122.98(9) . 4_565
S1 Re2 Cs2 122.98(9) 2_655 4_565
S1 Re2 Cs2 62.08(9) 3_665 4_565
Re1 Re2 Cs2 119.59(6) 26_565 4_565
Re1 Re2 Cs2 179.07(11) . 4_565
Re1 Re2 Cs2 89.29(10) 25_665 4_565
Re1 Re2 Cs2 119.59(6) 2_655 4_565
Cs2 Re2 Cs2 60.94(11) 3_665 4_565
O2 Re2 Cs2 45.82(10) . 2_655
S1 Re2 Cs2 122.98(9) 4_565 2_655
S1 Re2 Cs2 62.08(10) . 2_655
S1 Re2 Cs2 62.08(10) 2_655 2_655
S1 Re2 Cs2 122.98(9) 3_665 2_655
Re1 Re2 Cs2 119.59(6) 26_565 2_655
Re1 Re2 Cs2 89.29(10) . 2_655
Re1 Re2 Cs2 179.07(10) 25_665 2_655
Re1 Re2 Cs2 119.59(6) 2_655 2_655
Cs2 Re2 Cs2 60.94(11) 3_665 2_655
Cs2 Re2 Cs2 91.6(2) 4_565 2_655
O1W Cs2 O2W 180.0(13) . .
O1W Cs2 O2 51.1(3) . 5_565
O2W Cs2 O2 128.9(3) . 5_565
O1W Cs2 O2 51.1(3) . .
O2W Cs2 O2 128.9(3) . .
O2 Cs2 O2 84.8(5) 5_565 .
O1W Cs2 O2 51.1(3) . 8_556
O2W Cs2 O2 128.9(3) . 8_556
O2 Cs2 O2 84.8(5) 5_565 8_556
O2 Cs2 O2 84.8(5) . 8_556
O1W Cs2 S1 101.17(12) . .
O2W Cs2 S1 78.83(12) . .
O2 Cs2 S1 140.4(2) 5_565 .
O2 Cs2 S1 56.5(3) . .
O2 Cs2 S1 98.37(8) 8_556 .
O1W Cs2 S1 101.17(12) . 4_565
O2W Cs2 S1 78.83(12) . 4_565
O2 Cs2 S1 98.37(8) 5_565 4_565
O2 Cs2 S1 56.5(3) . 4_565
O2 Cs2 S1 140.4(2) 8_556 4_565
S1 Cs2 S1 55.23(12) . 4_565
O1W Cs2 S1 101.17(12) . 23_565
O2W Cs2 S1 78.83(12) . 23_565
O2 Cs2 S1 140.4(2) 5_565 23_565
O2 Cs2 S1 98.37(8) . 23_565
O2 Cs2 S1 56.5(3) 8_556 23_565
S1 Cs2 S1 62.27(13) . 23_565
S1 Cs2 S1 116.34(8) 4_565 23_565
O1W Cs2 S1 101.17(12) . 13_665
O2W Cs2 S1 78.83(12) . 13_665
O2 Cs2 S1 56.5(3) 5_565 13_665
O2 Cs2 S1 98.37(8) . 13_665
O2 Cs2 S1 140.4(2) 8_556 13_665
S1 Cs2 S1 116.34(8) . 13_665
S1 Cs2 S1 62.27(13) 4_565 13_665
S1 Cs2 S1 157.4(2) 23_565 13_665
O1W Cs2 S1 101.17(12) . 5_565
O2W Cs2 S1 78.83(12) . 5_565
O2 Cs2 S1 56.5(3) 5_565 5_565
O2 Cs2 S1 140.4(2) . 5_565
O2 Cs2 S1 98.37(8) 8_556 5_565
S1 Cs2 S1 157.4(2) . 5_565
S1 Cs2 S1 116.34(8) 4_565 5_565
S1 Cs2 S1 116.34(8) 23_565 5_565
S1 Cs2 S1 55.23(12) 13_665 5_565
O1W Cs2 S1 101.17(12) . 14_566
O2W Cs2 S1 78.83(12) . 14_566
O2 Cs2 S1 98.37(8) 5_565 14_566
O2 Cs2 S1 140.4(2) . 14_566
O2 Cs2 S1 56.5(3) 8_556 14_566
S1 Cs2 S1 116.34(8) . 14_566
S1 Cs2 S1 157.4(2) 4_565 14_566
S1 Cs2 S1 55.23(12) 23_565 14_566
S1 Cs2 S1 116.34(8) 13_665 14_566
S1 Cs2 S1 62.27(13) 5_565 14_566
O1W Cs2 O1W 41.4(8) . 4_565
O2W Cs2 O1W 138.6(8) . 4_565
O2 Cs2 O1W 43.3(2) 5_565 4_565
O2 Cs2 O1W 43.3(2) . 4_565
O2 Cs2 O1W 92.5(8) 8_556 4_565
S1 Cs2 O1W 97.18(17) . 4_565
S1 Cs2 O1W 66.1(7) 4_565 4_565
S1 Cs2 O1W 135.8(5) 23_565 4_565
S1 Cs2 O1W 66.1(7) 13_665 4_565
S1 Cs2 O1W 97.18(17) 5_565 4_565
S1 Cs2 O1W 135.8(5) 14_566 4_565
O3W K2 O3W 150(10) 25_655 6
O3W K2 K2 100(5) 25_655 3_655
O3W K2 K2 100(5) 6 3_655
O3W K2 K2 100(5) 25_655 27
O3W K2 K2 100(5) 6 27
K2 K2 K2 90.000(1) 3_655 27
O3W K2 O3W 74(8) 25_655 31_655
O3W K2 O3W 125(2) 6 31_655
K2 K2 O3W 27(4) 3_655 31_655
K2 K2 O3W 94.7(19) 27 31_655
O3W K2 O3W 74(8) 25_655 3_655
O3W K2 O3W 125(2) 6 3_655
K2 K2 O3W 94.7(19) 3_655 3_655
K2 K2 O3W 27(4) 27 3_655
O3W K2 O3W 87(6) 31_655 3_655
O3W K2 O3W 125(2) 25_655 27
O3W K2 O3W 74(8) 6 27
K2 K2 O3W 27(4) 3_655 27
K2 K2 O3W 94.7(19) 27 27
O3W K2 O3W 53(8) 31_655 27
O3W K2 O3W 110(3) 3_655 27
O3W K2 O3W 125(2) 25_655 7
O3W K2 O3W 74(8) 6 7
K2 K2 O3W 94.7(19) 3_655 7
K2 K2 O3W 27(4) 27 7
O3W K2 O3W 110(3) 31_655 7
O3W K2 O3W 53(8) 3_655 7
O3W K2 O3W 87(6) 27 7
O3W K2 K2 105(7) 25_655 25_655
O3W K2 K2 105(7) 6 25_655
K2 K2 K2 45.000(1) 3_655 25_655
K2 K2 K2 45.0 27 25_655
O3W K2 K2 55.0(14) 31_655 25_655
O3W K2 K2 55.0(14) 3_655 25_655
O3W K2 K2 55.0(14) 27 25_655
O3W K2 K2 55.0(14) 7 25_655
O3W K2 O3W 124(5) 25_655 .
O3W K2 O3W 85(10) 6 .
K2 K2 O3W 48.1(10) 3_655 .
K2 K2 O3W 48.1(10) 27 .
O3W K2 O3W 67(4) 31_655 .
O3W K2 O3W 67(4) 3_655 .
O3W K2 O3W 47(3) 27 .
O3W K2 O3W 47(3) 7 .
K2 K2 O3W 19(3) 25_655 .
O3W K2 O3W 85(10) 25_655 30_655
O3W K2 O3W 124(5) 6 30_655
K2 K2 O3W 48.1(10) 3_655 30_655
K2 K2 O3W 48.1(10) 27 30_655
O3W K2 O3W 47(3) 31_655 30_655
O3W K2 O3W 47(3) 3_655 30_655
O3W K2 O3W 67(4) 27 30_655
O3W K2 O3W 67(4) 7 30_655
K2 K2 O3W 19(3) 25_655 30_655
O3W K2 O3W 39(6) . 30_655
O3W K2 S1 78(6) 25_655 37
O3W K2 S1 78(6) 6 37
K2 K2 S1 102.5(4) 3_655 37
K2 K2 S1 167.5(4) 27 37
O3W K2 S1 96.5(14) 31_655 37
O3W K2 S1 149(3) 3_655 37
O3W K2 S1 96.5(14) 27 37
O3W K2 S1 149(3) 7 37
K2 K2 S1 147.5(4) 25_655 37
O3W K2 S1 142.7(15) . 37
O3W K2 S1 142.7(15) 30_655 37
Re2 O2 Cs2 105.9(3) . 3_665
Re2 O2 Cs2 105.9(3) . 4_565
Cs2 O2 Cs2 85.71(18) 3_665 4_565
Re2 O2 Cs2 105.9(3) . 2_655
Cs2 O2 Cs2 85.71(18) 3_665 2_655
Cs2 O2 Cs2 148.3(7) 4_565 2_655
Re2 O2 Cs2 105.9(3) . .
Cs2 O2 Cs2 148.3(7) 3_665 .
Cs2 O2 Cs2 85.71(18) 4_565 .
Cs2 O2 Cs2 85.71(18) 2_655 .
Cs2 O1W Cs1 0(3) . .
Cs2 O1W Cs2 111.9(8) . 2_655
Cs1 O1W Cs2 111.9(8) . 2_655
Cs2 O1W Cs2 111.9(8) . 4_565
Cs1 O1W Cs2 111.9(8) . 4_565
Cs2 O1W Cs2 107.0(8) 2_655 4_565
Cs2 O1W Cs2 111.9(8) . 27_556
Cs1 O1W Cs2 111.9(8) . 27_556
Cs2 O1W Cs2 107.0(8) 2_655 27_556
Cs2 O1W Cs2 107.0(8) 4_565 27_556

loop_
_geom_bond_atom_site_label_1
_geom_bond_atom_site_label_2
_geom_bond_distance
_geom_bond_site_symmetry_2
Re1 O1 2.07(3) .
Re1 S1 2.407(3) 27
Re1 S1 2.407(3) 2_655
Re1 S1 2.407(3) 28_655
Re1 S1 2.407(3) .
Re1 Re1 2.5810(13) 26_565
Re1 Re1 2.5811(13) 2_655
Re1 Re2 2.5860(10) .
Re1 Re2 2.5860(10) 25_665
Re1 Cs1 4.5154(9) 28_655
Re1 Cs1 4.5155(9) 2_655
Cs1 O1W 3.36(5) .
Cs1 O1 3.492(7) 26_565
Cs1 O1 3.492(7) 32_565
Cs1 O1 3.492(7) 5_565
Cs1 S1 3.938(3) .
Cs1 S1 3.938(3) 23_565
Cs1 S1 3.938(3) 4_565
Cs1 S1 3.938(3) 13_665
Cs1 S1 3.938(3) 14_566
Cs1 S1 3.938(3) 5_565
Cs1 Re1 4.5155(9) 26_565
Cs1 Re1 4.5155(9) 32_565
K1 N1 3.30(3) 7
K1 N1 3.30(3) .
K1 N1 3.30(3) 26
K1 N1 3.30(3) 5
K1 O3W 3.43(18) 27
K1 O3W 3.43(18) 7
K1 O3W 3.43(18) 6
K1 O3W 3.43(18) .
K1 K1 3.86(10) 26
K1 K1 3.86(10) 32
K1 K1 3.86(10) 8
K1 K1 3.86(10) 2
S1 Re2 2.406(4) .
S1 Re1 2.407(3) 26_565
S1 K2 3.53(3) 26_565
S1 Cs2 3.665(4) 2_655
S1 Cs2 3.665(4) .
S1 Cs1 3.939(3) 2_655
O1 Cs1 3.492(7) 28_655
O1 Cs1 3.492(7) 2_655
N1 K1 3.30(3) 2
O3W K2 1.06(14) 25_655
O3W K2 2.31(4) 3_655
O3W K2 2.31(4) 27
O3W K2 3.10(2) .
Re2 O2 2.028(19) .
Re2 S1 2.406(4) 4_565
Re2 S1 2.406(4) 2_655
Re2 S1 2.406(5) 3_665
Re2 Re1 2.5859(10) 26_565
Re2 Re1 2.5860(10) 25_665
Re2 Re1 2.5860(10) 2_655
Re2 Cs2 4.1126(15) 3_665
Re2 Cs2 4.1126(15) 4_565
Re2 Cs2 4.1126(15) 2_655
Cs2 O1W 1.04(5) .
Cs2 O2W 2.97(2) .
Cs2 O2 3.066(7) 5_565
Cs2 O2 3.066(7) .
Cs2 O2 3.066(7) 8_556
Cs2 S1 3.665(4) 4_565
Cs2 S1 3.665(4) 23_565
Cs2 S1 3.665(4) 13_665
Cs2 S1 3.665(4) 5_565
Cs2 S1 3.665(4) 14_566
Cs2 O1W 3.67(2) 4_565
K2 O3W 1.06(14) 25_655
K2 O3W 1.06(14) 6
K2 K2 1.88(6) 3_655
K2 K2 1.88(6) 27
K2 O3W 2.31(4) 31_655
K2 O3W 2.31(4) 3_655
K2 O3W 2.31(4) 27
K2 O3W 2.31(4) 7
K2 K2 2.65(8) 25_655
K2 O3W 3.10(2) 30_655
K2 S1 3.53(3) 37
O2 Cs2 3.066(7) 3_665
O2 Cs2 3.066(7) 4_565
O2 Cs2 3.066(7) 2_655
O1W Cs2 3.67(2) 2_655
O1W Cs2 3.67(2) 4_565
O1W Cs2 3.67(2) 27_556
